data_7239102
loop_
_publ_author_name
'Duan, Fujun'
'Liu, Miaochang'
'Chen, Jiuxi'
'Ding, Jinchang'
'Hu, Yuefei'
'Wu, Huayue'

_publ_section_title
;
 Copper-catalyzed sequential arylation and intramolecular annulation of
 2-(2-bromophenyl)-2,3-dihydroquinazolin-4(1H)-ones with amidines
;
_journal_issue 46
_journal_name_full 'RSC Advances'
_journal_page_first 24001
_journal_paper_doi 10.1039/c3ra41969j
_journal_volume 3
_journal_year 2013
_chemical_formula_moiety 'C19 H22 N4 O'
_chemical_formula_sum 'C19 H22 N4 O'
_chemical_formula_weight 322.41
_space_group_IT_number 14
_space_group_name_Hall '-P 2ybc'
_space_group_name_H-M_alt 'P 1 21/c 1'
_symmetry_cell_setting monoclinic
_symmetry_space_group_name_Hall '-P 2ybc'
_symmetry_space_group_name_H-M 'P 1 21/c 1'
_atom_sites_solution_hydrogens geom
_atom_sites_solution_primary direct
_atom_sites_solution_secondary difmap
_audit_creation_method SHELXL-97
_cell_angle_alpha 90.00
_cell_angle_beta 100.738(19)
_cell_angle_gamma 90.00
_cell_formula_units_Z 4
_cell_length_a 9.666(10)
_cell_length_b 10.849(11)
_cell_length_c 15.997(16)
_cell_measurement_reflns_used 2358
_cell_measurement_temperature 298(2)
_cell_measurement_theta_max 26.57
_cell_measurement_theta_min 2.21
_cell_volume 1648(3)
_computing_cell_refinement 'SAINT (Bruker, 2002)'
_computing_data_collection 'SMART (Bruker, 2002)'
_computing_data_reduction SAINT
_computing_molecular_graphics 'XP (Bruker, 2002)'
_computing_publication_material 'SHELXL-97 (Bruker, 2002)'
_computing_structure_refinement 'SHELXL-97 (Sheldrick, 1997)'
_computing_structure_solution 'SHELXS-97 (Sheldrick, 1997)'
_diffrn_ambient_temperature 298(2)
_diffrn_measured_fraction_theta_full 0.990
_diffrn_measured_fraction_theta_max 0.990
_diffrn_measurement_device_type 'Bruker APEX II area-detector diffractometer'
_diffrn_measurement_method '\f and \w scans'
_diffrn_radiation_monochromator graphite
_diffrn_radiation_source 'fine-focus sealed tube'
_diffrn_radiation_type MoK\a
_diffrn_radiation_wavelength 0.71073
_diffrn_reflns_av_R_equivalents 0.0403
_diffrn_reflns_av_sigmaI/netI 0.0429
_diffrn_reflns_limit_h_max 11
_diffrn_reflns_limit_h_min -11
_diffrn_reflns_limit_k_max 13
_diffrn_reflns_limit_k_min -9
_diffrn_reflns_limit_l_max 19
_diffrn_reflns_limit_l_min -16
_diffrn_reflns_number 10051
_diffrn_reflns_theta_full 25.50
_diffrn_reflns_theta_max 25.50
_diffrn_reflns_theta_min 2.14
_exptl_absorpt_coefficient_mu 0.083
_exptl_absorpt_correction_T_max 0.9876
_exptl_absorpt_correction_T_min 0.9811
_exptl_absorpt_correction_type multi-scan
_exptl_absorpt_process_details 'SADABS (Bruker, 2002)'
_exptl_crystal_colour Colorless
_exptl_crystal_density_diffrn 1.299
_exptl_crystal_density_method 'not measured'
_exptl_crystal_description Block
_exptl_crystal_F_000 688
_exptl_crystal_size_max 0.23
_exptl_crystal_size_mid 0.21
_exptl_crystal_size_min 0.15
_refine_diff_density_max 0.339
_refine_diff_density_min -0.330
_refine_diff_density_rms 0.049
_refine_ls_extinction_method none
_refine_ls_goodness_of_fit_ref 1.101
_refine_ls_hydrogen_treatment constr
_refine_ls_matrix_type full
_refine_ls_number_parameters 220
_refine_ls_number_reflns 3039
_refine_ls_number_restraints 0
_refine_ls_restrained_S_all 1.101
_refine_ls_R_factor_all 0.0896
_refine_ls_R_factor_gt 0.0566
_refine_ls_shift/su_max 0.000
_refine_ls_shift/su_mean 0.000
_refine_ls_structure_factor_coef Fsqd
_refine_ls_weighting_details 'calc w=1/[\s^2^(Fo^2^)+(0.1208P)^2^+0.1288P] where P=(Fo^2^+2Fc^2^)/3'
_refine_ls_weighting_scheme calc
_refine_ls_wR_factor_gt 0.1773
_refine_ls_wR_factor_ref 0.2063
_reflns_number_gt 2008
_reflns_number_total 3039
_reflns_threshold_expression I>2\s(I)
_cod_data_source_file c3ra41969j.txt
_cod_data_source_block mo_20111101a_0m
_cod_depositor_comments
;
The following automatic conversions were performed:

data item '_exptl_absorpt_correction_type' value 'Multi-scan' was
changed to 'multi-scan' in accordance with the
/home/saulius/struct/COD-crude-data/automatic-downloads/DataCite-retrospective/RSC/depositions/lib/dictionaries/cif_core.dic
dictionary named 'cif_core.dic' version 2.4.2 last updated on
2011-04-26.

data item '_symmetry_cell_setting' value 'Monoclinic' was changed to
'monoclinic' in accordance with the
/home/saulius/struct/COD-crude-data/automatic-downloads/DataCite-retrospective/RSC/depositions/lib/dictionaries/cif_core.dic
dictionary named 'cif_core.dic' version 2.4.2 last updated on
2011-04-26.

Automatic conversion script
Id: cif_fix_values 6909 2019-04-08 15:41:33Z antanas 
;
_cod_original_sg_symbol_H-M 'P 21/c'
_cod_database_code 7239102

loop_
_symmetry_equiv_pos_as_xyz
'x, y, z'
'-x, y+1/2, -z+1/2'
'-x, -y, -z'
'x, -y-1/2, z-1/2'

loop_
_atom_site_label
_atom_site_type_symbol
_atom_site_fract_x
_atom_site_fract_y
_atom_site_fract_z
_atom_site_U_iso_or_equiv
_atom_site_adp_type
_atom_site_occupancy
_atom_site_symmetry_multiplicity
_atom_site_calc_flag
_atom_site_refinement_flags
O1 O 0.9337(2) 0.7033(2) 0.14947(13) 0.0807(7) Uani 1 1 d .
N1 N 0.5408(2) 0.7653(2) 0.03592(13) 0.0516(6) Uani 1 1 d .
H1 H 0.4512 0.7593 0.0326 0.062 Uiso 1 1 calc R
N2 N 0.7398(2) 0.8156(2) 0.13321(13) 0.0523(6) Uani 1 1 d .
H2A H 0.7629 0.8451 0.1838 0.063 Uiso 1 1 calc R
N3 N 0.66628(19) 1.11446(19) 0.10606(12) 0.0470(5) Uani 1 1 d .
N4 N 0.8213(2) 1.1003(3) 0.23208(14) 0.0763(8) Uani 1 1 d .
H4A H 0.7432 1.0892 0.2531 0.114 Uiso 1 1 d R
H4B H 0.8723 1.1603 0.2607 0.114 Uiso 1 1 d R
C1 C 0.6134(2) 0.6797(2) 0.00117(15) 0.0456(6) Uani 1 1 d .
C2 C 0.5510(3) 0.6068(3) -0.06532(17) 0.0608(7) Uani 1 1 d .
H2 H 0.4560 0.6170 -0.0883 0.073 Uiso 1 1 calc R
C3 C 0.6260(3) 0.5211(3) -0.0973(2) 0.0694(8) Uani 1 1 d .
H3 H 0.5823 0.4731 -0.1429 0.083 Uiso 1 1 calc R
C4 C 0.7635(3) 0.5029(3) -0.06494(19) 0.0673(8) Uani 1 1 d .
H4 H 0.8152 0.4442 -0.0884 0.081 Uiso 1 1 calc R
C5 C 0.8245(3) 0.5712(3) 0.00210(17) 0.0583(7) Uani 1 1 d .
H5 H 0.9184 0.5570 0.0262 0.070 Uiso 1 1 calc R
C6 C 0.7531(2) 0.6596(2) 0.03509(15) 0.0454(6) Uani 1 1 d .
C7 C 0.8180(2) 0.7273(2) 0.10962(15) 0.0502(6) Uani 1 1 d .
C8 C 0.6170(2) 0.8647(2) 0.07774(16) 0.0488(6) Uani 1 1 d .
H8 H 0.6472 0.9187 0.0354 0.059 Uiso 1 1 calc R
C9 C 0.5323(2) 0.9372(2) 0.12841(14) 0.0453(6) Uani 1 1 d .
C10 C 0.4252(3) 0.8856(3) 0.16083(17) 0.0556(7) Uani 1 1 d .
H10 H 0.4052 0.8023 0.1519 0.067 Uiso 1 1 calc R
C11 C 0.3479(3) 0.9534(3) 0.20567(18) 0.0654(8) Uani 1 1 d .
H11 H 0.2749 0.9169 0.2273 0.079 Uiso 1 1 calc R
C12 C 0.3761(3) 1.0739(3) 0.21921(18) 0.0670(8) Uani 1 1 d .
H12 H 0.3227 1.1207 0.2502 0.080 Uiso 1 1 calc R
C13 C 0.4820(3) 1.1271(3) 0.18782(17) 0.0566(7) Uani 1 1 d .
H13 H 0.5006 1.2105 0.1972 0.068 Uiso 1 1 calc R
C14 C 0.5619(2) 1.0600(2) 0.14257(14) 0.0447(6) Uani 1 1 d .
C15 C 0.7862(3) 1.1329(2) 0.15033(15) 0.0500(6) Uani 1 1 d .
C16 C 0.8985(3) 1.1872(3) 0.11177(17) 0.0607(7) Uani 1 1 d .
C17 C 0.8533(3) 1.1981(4) 0.01713(18) 0.0777(9) Uani 1 1 d .
H17A H 0.8286 1.1182 -0.0067 0.117 Uiso 1 1 calc R
H17B H 0.9292 1.2315 -0.0069 0.117 Uiso 1 1 calc R
H17C H 0.7732 1.2518 0.0044 0.117 Uiso 1 1 calc R
C18 C 0.9328(4) 1.3139(4) 0.1489(2) 0.0913(11) Uani 1 1 d .
H18A H 0.8491 1.3636 0.1395 0.137 Uiso 1 1 calc R
H18B H 1.0028 1.3516 0.1219 0.137 Uiso 1 1 calc R
H18C H 0.9682 1.3069 0.2089 0.137 Uiso 1 1 calc R
C19 C 1.0250(3) 1.1052(4) 0.1299(3) 0.1040(13) Uani 1 1 d .
H19A H 1.0608 1.1038 0.1901 0.156 Uiso 1 1 calc R
H19B H 1.0963 1.1361 0.1009 0.156 Uiso 1 1 calc R
H19C H 0.9992 1.0233 0.1105 0.156 Uiso 1 1 calc R

loop_
_atom_site_aniso_label
_atom_site_aniso_U_11
_atom_site_aniso_U_22
_atom_site_aniso_U_33
_atom_site_aniso_U_23
_atom_site_aniso_U_13
_atom_site_aniso_U_12
O1 0.0522(12) 0.1106(17) 0.0672(13) -0.0193(11) -0.0206(9) 0.0351(11)
N1 0.0337(10) 0.0603(13) 0.0554(12) -0.0073(10) -0.0056(9) 0.0063(9)
N2 0.0399(11) 0.0645(14) 0.0468(11) -0.0067(10) -0.0071(9) 0.0110(10)
N3 0.0373(11) 0.0544(13) 0.0448(11) 0.0003(9) -0.0036(8) 0.0032(9)
N4 0.0500(13) 0.124(2) 0.0472(13) 0.0150(13) -0.0101(10) -0.0222(14)
C1 0.0416(12) 0.0490(15) 0.0438(13) 0.0033(10) 0.0017(10) 0.0041(11)
C2 0.0494(15) 0.0676(18) 0.0585(16) -0.0090(13) -0.0079(12) 0.0016(13)
C3 0.076(2) 0.067(2) 0.0606(17) -0.0144(14) 0.0012(14) 0.0043(15)
C4 0.0696(18) 0.0676(19) 0.0622(18) -0.0109(14) 0.0062(14) 0.0194(15)
C5 0.0494(14) 0.0670(18) 0.0570(16) 0.0017(13) 0.0058(12) 0.0151(13)
C6 0.0434(12) 0.0486(14) 0.0422(12) 0.0050(10) 0.0028(10) 0.0043(10)
C7 0.0337(12) 0.0686(17) 0.0450(13) 0.0043(12) -0.0011(10) 0.0106(11)
C8 0.0406(12) 0.0539(15) 0.0479(13) -0.0008(11) -0.0025(10) 0.0051(11)
C9 0.0346(11) 0.0554(15) 0.0417(12) 0.0013(11) -0.0039(9) 0.0056(10)
C10 0.0448(14) 0.0623(17) 0.0570(16) 0.0036(13) 0.0026(11) 0.0027(12)
C11 0.0458(15) 0.091(2) 0.0584(17) 0.0034(16) 0.0072(12) -0.0030(15)
C12 0.0442(15) 0.097(2) 0.0598(17) -0.0150(16) 0.0087(12) 0.0157(15)
C13 0.0487(15) 0.0607(17) 0.0558(15) -0.0095(13) -0.0026(12) 0.0117(12)
C14 0.0321(11) 0.0577(16) 0.0392(12) 0.0002(11) -0.0066(9) 0.0069(10)
C15 0.0452(13) 0.0560(16) 0.0437(13) 0.0034(11) -0.0050(10) 0.0037(11)
C16 0.0461(14) 0.0759(19) 0.0560(16) 0.0084(13) -0.0012(11) -0.0014(13)
C17 0.0699(19) 0.109(3) 0.0541(17) 0.0116(17) 0.0105(14) -0.0086(17)
C18 0.106(3) 0.092(3) 0.073(2) 0.0046(18) 0.0082(19) -0.034(2)
C19 0.055(2) 0.149(4) 0.108(3) 0.027(3) 0.0148(19) 0.025(2)

loop_
_atom_type_symbol
_atom_type_description
_atom_type_scat_dispersion_real
_atom_type_scat_dispersion_imag
_atom_type_scat_source
C C 0.0033 0.0016 'International Tables Vol C Tables 4.2.6.8 and 6.1.1.4'
H H 0.0000 0.0000 'International Tables Vol C Tables 4.2.6.8 and 6.1.1.4'
N N 0.0061 0.0033 'International Tables Vol C Tables 4.2.6.8 and 6.1.1.4'
O O 0.0106 0.0060 'International Tables Vol C Tables 4.2.6.8 and 6.1.1.4'

loop_
_geom_angle_atom_site_label_1
_geom_angle_atom_site_label_2
_geom_angle_atom_site_label_3
_geom_angle
C1 N1 C8 117.4(2)
C1 N1 H1 121.3
C8 N1 H1 121.3
C7 N2 C8 122.8(2)
C7 N2 H2A 118.6
C8 N2 H2A 118.6
C15 N3 C14 119.8(2)
C15 N4 H4A 109.1
C15 N4 H4B 108.9
H4A N4 H4B 109.5
N1 C1 C2 122.0(2)
N1 C1 C6 119.7(2)
C2 C1 C6 118.2(2)
C3 C2 C1 120.4(3)
C3 C2 H2 119.8
C1 C2 H2 119.8
C2 C3 C4 121.3(3)
C2 C3 H3 119.3
C4 C3 H3 119.3
C5 C4 C3 118.7(3)
C5 C4 H4 120.7
C3 C4 H4 120.7
C6 C5 C4 121.6(3)
C6 C5 H5 119.2
C4 C5 H5 119.2
C5 C6 C1 119.7(2)
C5 C6 C7 120.8(2)
C1 C6 C7 119.4(2)
O1 C7 N2 122.0(2)
O1 C7 C6 123.0(2)
N2 C7 C6 115.0(2)
N1 C8 N2 107.9(2)
N1 C8 C9 112.0(2)
N2 C8 C9 109.5(2)
N1 C8 H8 109.1
N2 C8 H8 109.1
C9 C8 H8 109.1
C10 C9 C14 119.1(2)
C10 C9 C8 121.8(2)
C14 C9 C8 119.1(2)
C11 C10 C9 121.0(3)
C11 C10 H10 119.5
C9 C10 H10 119.5
C12 C11 C10 120.0(3)
C12 C11 H11 120.0
C10 C11 H11 120.0
C11 C12 C13 120.0(3)
C11 C12 H12 120.0
C13 C12 H12 120.0
C12 C13 C14 120.9(3)
C12 C13 H13 119.6
C14 C13 H13 119.6
C13 C14 C9 119.0(2)
C13 C14 N3 121.7(2)
C9 C14 N3 119.3(2)
N3 C15 N4 123.3(2)
N3 C15 C16 120.3(2)
N4 C15 C16 116.4(2)
C15 C16 C19 108.8(3)
C15 C16 C17 110.9(2)
C19 C16 C17 108.5(3)
C15 C16 C18 109.0(3)
C19 C16 C18 110.7(3)
C17 C16 C18 109.0(3)
C16 C17 H17A 109.5
C16 C17 H17B 109.5
H17A C17 H17B 109.5
C16 C17 H17C 109.5
H17A C17 H17C 109.5
H17B C17 H17C 109.5
C16 C18 H18A 109.5
C16 C18 H18B 109.5
H18A C18 H18B 109.5
C16 C18 H18C 109.5
H18A C18 H18C 109.5
H18B C18 H18C 109.5
C16 C19 H19A 109.5
C16 C19 H19B 109.5
H19A C19 H19B 109.5
C16 C19 H19C 109.5
H19A C19 H19C 109.5
H19B C19 H19C 109.5

loop_
_geom_bond_atom_site_label_1
_geom_bond_atom_site_label_2
_geom_bond_distance
O1 C7 1.208(3)
N1 C1 1.345(3)
N1 C8 1.404(3)
N1 H1 0.8600
N2 C7 1.317(3)
N2 C8 1.446(3)
N2 H2A 0.8600
N3 C15 1.257(3)
N3 C14 1.388(3)
N4 C15 1.336(3)
N4 H4A 0.8900
N4 H4B 0.8900
C1 C2 1.371(4)
C1 C6 1.375(3)
C2 C3 1.338(4)
C2 H2 0.9300
C3 C4 1.349(4)
C3 H3 0.9300
C4 C5 1.346(4)
C4 H4 0.9300
C5 C6 1.346(4)
C5 H5 0.9300
C6 C7 1.441(4)
C8 C9 1.480(4)
C8 H8 0.9800
C9 C10 1.362(4)
C9 C14 1.373(4)
C10 C11 1.347(4)
C10 H10 0.9300
C11 C12 1.345(5)
C11 H11 0.9300
C12 C13 1.351(4)
C12 H12 0.9300
C13 C14 1.363(4)
C13 H13 0.9300
C15 C16 1.468(4)
C16 C19 1.496(5)
C16 C17 1.500(4)
C16 C18 1.509(5)
C17 H17A 0.9600
C17 H17B 0.9600
C17 H17C 0.9600
C18 H18A 0.9600
C18 H18B 0.9600
C18 H18C 0.9600
C19 H19A 0.9600
C19 H19B 0.9600
C19 H19C 0.9600

loop_
_geom_torsion_atom_site_label_1
_geom_torsion_atom_site_label_2
_geom_torsion_atom_site_label_3
_geom_torsion_atom_site_label_4
_geom_torsion
C8 N1 C1 C2 -155.4(3)
C8 N1 C1 C6 27.6(3)
N1 C1 C2 C3 -178.8(3)
C6 C1 C2 C3 -1.8(4)
C1 C2 C3 C4 0.7(5)
C2 C3 C4 C5 1.4(5)
C3 C4 C5 C6 -2.5(5)
C4 C5 C6 C1 1.4(4)
C4 C5 C6 C7 176.7(3)
N1 C1 C6 C5 177.8(2)
C2 C1 C6 C5 0.7(4)
N1 C1 C6 C7 2.5(4)
C2 C1 C6 C7 -174.6(2)
C8 N2 C7 O1 165.6(3)
C8 N2 C7 C6 -16.5(4)
C5 C6 C7 O1 -5.4(4)
C1 C6 C7 O1 169.8(3)
C5 C6 C7 N2 176.7(2)
C1 C6 C7 N2 -8.0(3)
C1 N1 C8 N2 -47.2(3)
C1 N1 C8 C9 -167.8(2)
C7 N2 C8 N1 43.2(3)
C7 N2 C8 C9 165.3(2)
N1 C8 C9 C10 27.2(3)
N2 C8 C9 C10 -92.4(3)
N1 C8 C9 C14 -152.3(2)
N2 C8 C9 C14 88.1(3)
C14 C9 C10 C11 0.5(4)
C8 C9 C10 C11 -178.9(2)
C9 C10 C11 C12 -0.2(4)
C10 C11 C12 C13 0.0(4)
C11 C12 C13 C14 -0.3(4)
C12 C13 C14 C9 0.7(3)
C12 C13 C14 N3 176.6(2)
C10 C9 C14 C13 -0.8(3)
C8 C9 C14 C13 178.7(2)
C10 C9 C14 N3 -176.8(2)
C8 C9 C14 N3 2.7(3)
C15 N3 C14 C13 83.0(3)
C15 N3 C14 C9 -101.2(3)
C14 N3 C15 N4 1.4(4)
C14 N3 C15 C16 178.3(2)
N3 C15 C16 C19 -126.6(3)
N4 C15 C16 C19 50.5(4)
N3 C15 C16 C17 -7.4(4)
N4 C15 C16 C17 169.7(3)
N3 C15 C16 C18 112.7(3)
N4 C15 C16 C18 -70.3(3)
